data_7224754
loop_
_publ_author_name
'Aitipamula, Srinivasulu'
'Wong, Annie B.H.'
'Chow, Pui Shan'
'Tan, Reginald B. H.'

_publ_section_title
;
 Novel solid forms of oxaprozin: cocrystals and an extended release
 drug-drug salt of salbutamol
;
_journal_name_full 'RSC Adv.'
_journal_paper_doi 10.1039/C6RA01802E
_journal_year 2016
_chemical_formula_moiety 'C18 H15 N O3, C6 H6 N'
_chemical_formula_sum 'C24 H21 N2 O3'
_chemical_formula_weight 385.43
_chemical_melting_point 407.5
_chemical_name_common Oxaprozin-1,2-bis(4-pyridyl)ethane
_chemical_name_systematic '1:0.5 Cocrystal of Oxaprozin and 1,2-bis(4-pyridyl)ethane'
_space_group_crystal_system triclinic
_space_group_IT_number 2
_space_group_name_Hall '-P 1'
_space_group_name_H-M_alt 'P -1'
_symmetry_space_group_name_Hall '-P 1'
_symmetry_space_group_name_H-M 'P -1'
_atom_sites_solution_hydrogens geom
_atom_sites_solution_primary direct
_atom_sites_solution_secondary difmap
_audit_creation_date 2015-05-04
_audit_creation_method
;
Olex2 1.2
(compiled 2014.03.20 svn.r2914 for OlexSys, GUI svn.r4816)
;
_audit_update_record
;
2015-05-04 deposited with the CCDC.
2016-03-28 downloaded from the CCDC.
;
_cell_angle_alpha 76.50(3)
_cell_angle_beta 68.03(3)
_cell_angle_gamma 66.04(3)
_cell_formula_units_Z 2
_cell_length_a 9.7069(19)
_cell_length_b 10.878(2)
_cell_length_c 10.907(2)
_cell_measurement_reflns_used 3080
_cell_measurement_temperature 110.1500
_cell_measurement_theta_max 30.9451
_cell_measurement_theta_min 2.0229
_cell_volume 971.5(4)
_computing_cell_refinement 'CrystalClear (Rigaku Inc., 2008)'
_computing_data_collection 'CrystalClear (Rigaku Inc., 2008)'
_computing_data_reduction 'CrystalClear (Rigaku Inc., 2008)'
_computing_molecular_graphics 'Olex2 (Dolomanov et al., 2009)'
_computing_publication_material 'Olex2 (Dolomanov et al., 2009)'
_computing_structure_refinement 'XL (Sheldrick, 2008)'
_computing_structure_solution
;
????
;
_diffrn_ambient_temperature 110.1500
_diffrn_detector_area_resol_mean 28.5714
_diffrn_measured_fraction_theta_full 0.986
_diffrn_measured_fraction_theta_max 0.974
_diffrn_measurement_device
;
Saturn70 (2x2 bin mode)
;
_diffrn_measurement_device_details
;
AFC12 (Right): Kappa 3 circle
;
_diffrn_measurement_device_type 'Bruker P4'
_diffrn_measurement_method dtprofit.ref
_diffrn_orient_matrix_type d*Trek
_diffrn_orient_matrix_UB_11 -0.0235
_diffrn_orient_matrix_UB_12 -0.1072
_diffrn_orient_matrix_UB_13 0.0453
_diffrn_orient_matrix_UB_21 -0.0856
_diffrn_orient_matrix_UB_22 0.0501
_diffrn_orient_matrix_UB_23 -0.0195
_diffrn_orient_matrix_UB_31 0.0263
_diffrn_orient_matrix_UB_32 -0.0114
_diffrn_orient_matrix_UB_33 -0.0951
_diffrn_radiation_detector CCD
_diffrn_radiation_monochromator 'Graphite Monochromator'
_diffrn_radiation_type MoK\a
_diffrn_radiation_wavelength 0.71073
_diffrn_reflns_av_R_equivalents 0.0193
_diffrn_reflns_av_unetI/netI 0.0221
_diffrn_reflns_limit_h_max 12
_diffrn_reflns_limit_h_min -12
_diffrn_reflns_limit_k_max 11
_diffrn_reflns_limit_k_min -14
_diffrn_reflns_limit_l_max 14
_diffrn_reflns_limit_l_min -14
_diffrn_reflns_number 13713
_diffrn_reflns_theta_full 25.00
_diffrn_reflns_theta_max 28.28
_diffrn_reflns_theta_min 2.62
_diffrn_source 'Sealed Tube'
_diffrn_source_current 40.0000
_diffrn_source_power 2.0000
_diffrn_source_voltage 50.0000
_exptl_absorpt_coefficient_mu 0.088
_exptl_absorpt_correction_T_max 0.962
_exptl_absorpt_correction_T_min 0.962
_exptl_absorpt_correction_type multi-scan
_exptl_absorpt_process_details 'R. H. Blessing, Acta Cryst. 1995 A51, 33-38'
_exptl_crystal_colour yellow
_exptl_crystal_density_diffrn 1.318
_exptl_crystal_density_method 'not measured'
_exptl_crystal_description needles
_exptl_crystal_F_000 406
_exptl_crystal_recrystallization_method 'Re-crystallisation from solvent: Methanol'
_exptl_crystal_size_max 0.44
_exptl_crystal_size_mid 0.44
_exptl_crystal_size_min 0.44
_refine_diff_density_max 0.423
_refine_diff_density_min -0.314
_refine_diff_density_rms 0.054
_refine_ls_extinction_method none
_refine_ls_goodness_of_fit_ref 1.058
_refine_ls_hydrogen_treatment mixed
_refine_ls_matrix_type full
_refine_ls_number_parameters 266
_refine_ls_number_reflns 4686
_refine_ls_number_restraints 0
_refine_ls_restrained_S_all 1.058
_refine_ls_R_factor_all 0.0578
_refine_ls_R_factor_gt 0.0505
_refine_ls_shift/su_max 0.000
_refine_ls_shift/su_mean 0.000
_refine_ls_structure_factor_coef Fsqd
_refine_ls_weighting_details 'calc w=1/[\s^2^(Fo^2^)+(0.0766P)^2^+0.3623P] where P=(Fo^2^+2Fc^2^)/3'
_refine_ls_weighting_scheme calc
_refine_ls_wR_factor_gt 0.1342
_refine_ls_wR_factor_ref 0.1406
_reflns_number_gt 4067
_reflns_number_total 4686
_reflns_threshold_expression >2sigma(I)
_cod_data_source_file c6ra01802e2.cif
_cod_data_source_block OXP-BPE
_cod_depositor_comments
;
The following automatic conversions were performed:

'_exptl_absorpt_correction_type' value 'Multi-scan' changed to
'multi-scan' according to
/usr/data/users/saulius/crontab/automatic-downloads/rss-feeds/RSC/lib/dictionaries/cif_core.dic
dictionary named 'cif_core.dic' version 2.4.2 from 2011-04-26.

Automatic conversion script
Id: cif_fix_values 4268 2015-11-12 08:31:59Z antanas 
;
_cod_database_code 7224754
_diffrn_number_total 5409
_olex2_refinement_description
;
1. Fixed Uiso
 At 1.2 times of:
  All C(H) groups, All C(H,H) groups
2.a Secondary CH2 refined with riding coordinates:
 C5(H5A,H5B), C4(H4A,H4B), C24(H24A,H24B)
2.b Aromatic/amide H refined with riding coordinates:
 C18(H18), C14(H14), C8(H8), C12(H12), C16(H16), C15(H15), C9(H9), C11(H11),
 C17(H17), C10(H10), C20(H20), C23(H23), C19(H19), C22(H22)
;

loop_
_space_group_symop_id
_space_group_symop_operation_xyz
1 'x, y, z'
2 '-x, -y, -z'

loop_
_atom_site_label
_atom_site_type_symbol
_atom_site_fract_x
_atom_site_fract_y
_atom_site_fract_z
_atom_site_U_iso_or_equiv
_atom_site_adp_type
_atom_site_occupancy
_atom_site_calc_flag
_atom_site_refinement_flags_posn
O2 O -0.12458(12) 0.67766(11) 0.44794(10) 0.0272(2) Uani 1 d .
N1 N 0.50960(12) 0.51222(11) 0.29145(10) 0.0182(2) Uani 1 d .
O1 O 0.40018(11) 0.42704(10) 0.20274(10) 0.0251(2) Uani 1 d .
O3 O -0.14364(12) 0.81303(12) 0.26130(11) 0.0343(3) Uani 1 d .
N2 N 0.54556(14) 0.89172(13) 0.37212(12) 0.0279(3) Uani 1 d .
C13 C 0.79684(15) 0.39541(13) 0.18881(12) 0.0190(3) Uani 1 d .
C7 C 0.62059(15) 0.25531(13) 0.06870(12) 0.0195(3) Uani 1 d .
C18 C 0.91984(15) 0.34328(14) 0.07503(13) 0.0211(3) Uani 1 d .
H18 H 0.8962 0.3234 0.0065 0.025 Uiso 1 calc R
C14 C 0.83389(16) 0.42662(13) 0.28739(13) 0.0215(3) Uani 1 d .
H14 H 0.7513 0.4656 0.3635 0.026 Uiso 1 calc R
C8 C 0.54060(16) 0.26852(14) -0.02009(13) 0.0225(3) Uani 1 d .
H8 H 0.4548 0.3495 -0.0286 0.027 Uiso 1 calc R
C12 C 0.74697(16) 0.13542(13) 0.07938(13) 0.0217(3) Uani 1 d .
H12 H 0.8021 0.1252 0.1392 0.026 Uiso 1 calc R
C16 C 1.11193(16) 0.34760(14) 0.16182(14) 0.0239(3) Uani 1 d .
H16 H 1.2191 0.3298 0.1535 0.029 Uiso 1 calc R
C5 C 0.11301(15) 0.67161(14) 0.26489(13) 0.0214(3) Uani 1 d .
H5A H 0.1439 0.7502 0.2161 0.026 Uiso 1 calc R
H5B H 0.1369 0.6111 0.1987 0.026 Uiso 1 calc R
C6 C -0.06355(15) 0.72083(13) 0.33631(13) 0.0214(3) Uani 1 d .
C15 C 0.99049(17) 0.40101(14) 0.27454(14) 0.0240(3) Uani 1 d .
H15 H 1.0149 0.4200 0.3431 0.029 Uiso 1 calc R
C9 C 0.58615(17) 0.16389(15) -0.09553(14) 0.0271(3) Uani 1 d .
H9 H 0.5314 0.1735 -0.1554 0.032 Uiso 1 calc R
C11 C 0.79237(17) 0.03143(14) 0.00335(14) 0.0250(3) Uani 1 d .
H11 H 0.8788 -0.0494 0.0108 0.030 Uiso 1 calc R
C2 C 0.56399(15) 0.36353(13) 0.15379(12) 0.0199(3) Uani 1 d .
C3 C 0.63139(15) 0.41730(13) 0.20670(13) 0.0202(3) Uani 1 d .
C17 C 1.07610(16) 0.32040(14) 0.06133(14) 0.0232(3) Uani 1 d .
H17 H 1.1586 0.2861 -0.0168 0.028 Uiso 1 calc R
C4 C 0.21331(15) 0.59585(14) 0.35721(13) 0.0231(3) Uani 1 d .
H4A H 0.2178 0.6618 0.4033 0.028 Uiso 1 calc R
H4B H 0.1621 0.5363 0.4255 0.028 Uiso 1 calc R
C1 C 0.37738(16) 0.51301(14) 0.28399(13) 0.0229(3) Uani 1 d .
C21 C 0.21544(16) 0.97030(15) 0.48537(14) 0.0257(3) Uani 1 d .
C10 C 0.71160(18) 0.04524(15) -0.08386(14) 0.0278(3) Uani 1 d .
H10 H 0.7423 -0.0264 -0.1353 0.033 Uiso 1 calc R
C20 C 0.28585(17) 1.05578(15) 0.39210(15) 0.0278(3) Uani 1 d .
H20 H 0.2221 1.1434 0.3654 0.033 Uiso 1 calc R
C23 C 0.47873(19) 0.80921(17) 0.46257(17) 0.0350(4) Uani 1 d .
H23 H 0.5456 0.7227 0.4883 0.042 Uiso 1 calc R
C19 C 0.44931(17) 1.01299(15) 0.33807(15) 0.0277(3) Uani 1 d .
H19 H 0.4953 1.0727 0.2737 0.033 Uiso 1 calc R
C22 C 0.31607(19) 0.84437(17) 0.52043(16) 0.0342(4) Uani 1 d .
H22 H 0.2733 0.7824 0.5841 0.041 Uiso 1 calc R
C24 C 0.03733(17) 1.0115(2) 0.54408(16) 0.0366(4) Uani 1 d .
H24A H -0.0086 1.1084 0.5588 0.044 Uiso 1 calc R
H24B H 0.0109 0.9592 0.6315 0.044 Uiso 1 calc R
H3 H -0.273(3) 0.840(3) 0.313(3) 0.069(7) Uiso 1 d .

loop_
_atom_site_aniso_label
_atom_site_aniso_U_11
_atom_site_aniso_U_22
_atom_site_aniso_U_33
_atom_site_aniso_U_23
_atom_site_aniso_U_13
_atom_site_aniso_U_12
O2 0.0204(5) 0.0304(6) 0.0236(5) -0.0007(4) -0.0030(4) -0.0067(4)
N1 0.0138(5) 0.0196(5) 0.0194(5) -0.0010(4) -0.0059(4) -0.0039(4)
O1 0.0183(5) 0.0267(5) 0.0273(5) -0.0057(4) -0.0056(4) -0.0047(4)
O3 0.0178(5) 0.0425(7) 0.0305(5) 0.0077(5) -0.0086(4) -0.0041(4)
N2 0.0178(5) 0.0337(7) 0.0295(6) -0.0028(5) -0.0075(5) -0.0064(5)
C13 0.0174(6) 0.0182(6) 0.0215(6) -0.0014(4) -0.0067(5) -0.0062(5)
C7 0.0167(6) 0.0211(6) 0.0206(6) -0.0008(5) -0.0044(4) -0.0087(5)
C18 0.0203(6) 0.0236(6) 0.0205(6) -0.0030(5) -0.0063(5) -0.0083(5)
C14 0.0208(6) 0.0228(6) 0.0212(6) -0.0038(5) -0.0064(5) -0.0073(5)
C8 0.0187(6) 0.0256(7) 0.0237(6) 0.0000(5) -0.0072(5) -0.0092(5)
C12 0.0198(6) 0.0217(6) 0.0236(6) -0.0011(5) -0.0074(5) -0.0073(5)
C16 0.0184(6) 0.0253(7) 0.0299(7) -0.0021(5) -0.0081(5) -0.0096(5)
C5 0.0155(6) 0.0259(7) 0.0196(6) -0.0025(5) -0.0041(5) -0.0054(5)
C6 0.0173(6) 0.0218(6) 0.0241(6) -0.0034(5) -0.0070(5) -0.0047(5)
C15 0.0245(7) 0.0269(7) 0.0253(6) -0.0021(5) -0.0105(5) -0.0116(6)
C9 0.0279(7) 0.0322(8) 0.0258(7) -0.0026(5) -0.0105(5) -0.0135(6)
C11 0.0228(7) 0.0218(7) 0.0284(7) -0.0030(5) -0.0062(5) -0.0072(5)
C2 0.0147(6) 0.0209(6) 0.0202(6) -0.0004(5) -0.0045(4) -0.0042(5)
C3 0.0165(6) 0.0206(6) 0.0200(6) -0.0004(5) -0.0057(5) -0.0041(5)
C17 0.0201(6) 0.0225(7) 0.0249(6) -0.0033(5) -0.0036(5) -0.0081(5)
C4 0.0178(6) 0.0266(7) 0.0216(6) -0.0072(5) -0.0060(5) -0.0023(5)
C1 0.0186(6) 0.0227(7) 0.0231(6) -0.0007(5) -0.0061(5) -0.0045(5)
C21 0.0180(6) 0.0358(8) 0.0256(6) -0.0090(6) -0.0057(5) -0.0095(6)
C10 0.0320(8) 0.0262(7) 0.0276(7) -0.0052(5) -0.0076(6) -0.0130(6)
C20 0.0223(7) 0.0237(7) 0.0342(7) -0.0044(5) -0.0101(6) -0.0032(5)
C23 0.0268(8) 0.0310(8) 0.0413(9) 0.0050(6) -0.0141(7) -0.0060(6)
C19 0.0232(7) 0.0286(7) 0.0306(7) 0.0018(6) -0.0074(5) -0.0119(6)
C22 0.0278(8) 0.0363(9) 0.0360(8) 0.0080(6) -0.0093(6) -0.0159(7)
C24 0.0177(7) 0.0600(11) 0.0341(8) -0.0203(7) -0.0015(6) -0.0132(7)

loop_
_atom_type_symbol
_atom_type_description
_atom_type_scat_dispersion_real
_atom_type_scat_dispersion_imag
_atom_type_scat_source
C C 0.0033 0.0016 'International Tables Vol C Tables 4.2.6.8 and 6.1.1.4'
H H 0.0000 0.0000 'International Tables Vol C Tables 4.2.6.8 and 6.1.1.4'
N N 0.0061 0.0033 'International Tables Vol C Tables 4.2.6.8 and 6.1.1.4'
O O 0.0106 0.0060 'International Tables Vol C Tables 4.2.6.8 and 6.1.1.4'

loop_
_geom_angle_atom_site_label_1
_geom_angle_atom_site_label_2
_geom_angle_atom_site_label_3
_geom_angle
_geom_angle_site_symmetry_1
_geom_angle_site_symmetry_3
C1 N1 C3 105.27(11) . .
C1 O1 C2 105.41(11) . .
C6 O3 H3 110.1(13) . .
C23 N2 C19 117.57(13) . .
C18 C13 C14 118.79(12) . .
C18 C13 C3 121.48(12) . .
C14 C13 C3 119.73(12) . .
C8 C7 C2 119.44(12) . .
C12 C7 C8 118.94(12) . .
C12 C7 C2 121.51(12) . .
C13 C18 H18 119.7 . .
C17 C18 C13 120.60(12) . .
C17 C18 H18 119.7 . .
C13 C14 H14 119.8 . .
C15 C14 C13 120.38(13) . .
C15 C14 H14 119.8 . .
C7 C8 H8 119.8 . .
C9 C8 C7 120.34(13) . .
C9 C8 H8 119.8 . .
C7 C12 H12 119.8 . .
C11 C12 C7 120.46(13) . .
C11 C12 H12 119.8 . .
C15 C16 H16 120.1 . .
C17 C16 H16 120.1 . .
C17 C16 C15 119.81(12) . .
H5A C5 H5B 107.7 . .
C6 C5 H5A 108.8 . .
C6 C5 H5B 108.8 . .
C6 C5 C4 113.66(11) . .
C4 C5 H5A 108.8 . .
C4 C5 H5B 108.8 . .
O2 C6 O3 124.10(13) . .
O2 C6 C5 123.95(12) . .
O3 C6 C5 111.91(12) . .
C14 C15 C16 120.30(12) . .
C14 C15 H15 119.9 . .
C16 C15 H15 119.9 . .
C8 C9 H9 119.9 . .
C8 C9 C10 120.19(13) . .
C10 C9 H9 119.9 . .
C12 C11 H11 119.9 . .
C12 C11 C10 120.14(13) . .
C10 C11 H11 119.9 . .
O1 C2 C7 116.25(11) . .
C3 C2 O1 107.48(11) . .
C3 C2 C7 136.16(12) . .
N1 C3 C13 119.00(12) . .
C2 C3 N1 108.17(11) . .
C2 C3 C13 132.82(12) . .
C18 C17 C16 120.06(13) . .
C18 C17 H17 120.0 . .
C16 C17 H17 120.0 . .
C5 C4 H4A 109.2 . .
C5 C4 H4B 109.2 . .
H4A C4 H4B 107.9 . .
C1 C4 C5 112.02(11) . .
C1 C4 H4A 109.2 . .
C1 C4 H4B 109.2 . .
N1 C1 O1 113.66(12) . .
N1 C1 C4 126.57(12) . .
O1 C1 C4 119.77(12) . .
C20 C21 C22 116.97(13) . .
C20 C21 C24 121.43(15) . .
C22 C21 C24 121.59(15) . .
C9 C10 C11 119.92(13) . .
C9 C10 H10 120.0 . .
C11 C10 H10 120.0 . .
C21 C20 H20 120.1 . .
C19 C20 C21 119.70(14) . .
C19 C20 H20 120.1 . .
N2 C23 H23 118.6 . .
N2 C23 C22 122.73(15) . .
C22 C23 H23 118.6 . .
N2 C19 C20 123.08(14) . .
N2 C19 H19 118.5 . .
C20 C19 H19 118.5 . .
C21 C22 H22 120.0 . .
C23 C22 C21 119.94(15) . .
C23 C22 H22 120.0 . .
C21 C24 C24 112.63(16) . 2_576
C21 C24 H24A 109.1 . .
C21 C24 H24B 109.1 . .
C24 C24 H24A 109.1 2_576 .
C24 C24 H24B 109.1 2_576 .
H24A C24 H24B 107.8 . .

loop_
_geom_bond_atom_site_label_1
_geom_bond_atom_site_label_2
_geom_bond_distance
_geom_bond_site_symmetry_2
O2 C6 1.2136(17) .
N1 C3 1.3982(17) .
N1 C1 1.3126(17) .
O1 C2 1.3912(16) .
O1 C1 1.3346(17) .
O3 C6 1.3188(17) .
O3 H3 1.11(3) .
N2 C23 1.334(2) .
N2 C19 1.335(2) .
C13 C18 1.3990(18) .
C13 C14 1.3998(18) .
C13 C3 1.4665(18) .
C7 C8 1.4030(18) .
C7 C12 1.3986(19) .
C7 C2 1.4670(19) .
C18 H18 0.9500 .
C18 C17 1.3879(19) .
C14 H14 0.9500 .
C14 C15 1.3867(19) .
C8 H8 0.9500 .
C8 C9 1.387(2) .
C12 H12 0.9500 .
C12 C11 1.3861(19) .
C16 H16 0.9500 .
C16 C15 1.390(2) .
C16 C17 1.3892(19) .
C5 H5A 0.9900 .
C5 H5B 0.9900 .
C5 C6 1.5104(18) .
C5 C4 1.5282(18) .
C15 H15 0.9500 .
C9 H9 0.9500 .
C9 C10 1.388(2) .
C11 H11 0.9500 .
C11 C10 1.392(2) .
C2 C3 1.3617(19) .
C17 H17 0.9500 .
C4 H4A 0.9900 .
C4 H4B 0.9900 .
C4 C1 1.4849(19) .
C21 C20 1.386(2) .
C21 C22 1.387(2) .
C21 C24 1.509(2) .
C10 H10 0.9500 .
C20 H20 0.9500 .
C20 C19 1.382(2) .
C23 H23 0.9500 .
C23 C22 1.384(2) .
C19 H19 0.9500 .
C22 H22 0.9500 .
C24 C24 1.514(3) 2_576
C24 H24A 0.9900 .
C24 H24B 0.9900 .

loop_
_geom_torsion_atom_site_label_1
_geom_torsion_atom_site_label_2
_geom_torsion_atom_site_label_3
_geom_torsion_atom_site_label_4
_geom_torsion
_geom_torsion_site_symmetry_4
O1 C2 C3 N1 1.45(14) .
O1 C2 C3 C13 -177.34(13) .
N2 C23 C22 C21 -0.4(3) .
C13 C18 C17 C16 0.8(2) .
C13 C14 C15 C16 1.8(2) .
C7 C8 C9 C10 -0.1(2) .
C7 C12 C11 C10 -0.4(2) .
C7 C2 C3 N1 -174.31(14) .
C7 C2 C3 C13 6.9(3) .
C18 C13 C14 C15 -2.6(2) .
C18 C13 C3 N1 -156.30(12) .
C18 C13 C3 C2 22.4(2) .
C14 C13 C18 C17 1.3(2) .
C14 C13 C3 N1 23.92(18) .
C14 C13 C3 C2 -157.40(15) .
C8 C7 C12 C11 0.0(2) .
C8 C7 C2 O1 37.25(17) .
C8 C7 C2 C3 -147.26(16) .
C8 C9 C10 C11 -0.3(2) .
C12 C7 C8 C9 0.2(2) .
C12 C7 C2 O1 -138.92(13) .
C12 C7 C2 C3 36.6(2) .
C12 C11 C10 C9 0.5(2) .
C5 C4 C1 N1 129.67(14) .
C5 C4 C1 O1 -51.65(17) .
C6 C5 C4 C1 161.95(12) .
C15 C16 C17 C18 -1.6(2) .
C2 O1 C1 N1 0.56(15) .
C2 O1 C1 C4 -178.28(12) .
C2 C7 C8 C9 -176.04(12) .
C2 C7 C12 C11 176.22(12) .
C3 N1 C1 O1 0.31(15) .
C3 N1 C1 C4 179.06(13) .
C3 C13 C18 C17 -178.52(12) .
C3 C13 C14 C15 177.19(12) .
C17 C16 C15 C14 0.3(2) .
C4 C5 C6 O2 -18.04(19) .
C4 C5 C6 O3 164.02(12) .
C1 N1 C3 C13 177.89(12) .
C1 N1 C3 C2 -1.09(14) .
C1 O1 C2 C7 175.49(11) .
C1 O1 C2 C3 -1.23(14) .
C21 C20 C19 N2 -0.6(2) .
C20 C21 C22 C23 -0.1(2) .
C20 C21 C24 C24 82.7(2) 2_576
C23 N2 C19 C20 0.1(2) .
C19 N2 C23 C22 0.4(2) .
C22 C21 C20 C19 0.6(2) .
C22 C21 C24 C24 -96.1(2) 2_576
C24 C21 C20 C19 -178.31(13) .
C24 C21 C22 C23 178.76(15) .
